data_7158348
loop_
_publ_author_name
'Soares, Maria I. L.'
'Gomes, Clara S. B.'
'Oliveira, M Concei\,c\~ao'
'Mar\,calo, Joaquim'
'Pinho E Melo, Teresa M V D'

_publ_section_title
;
 Synthesis of 5<i>H</i>-chromeno[3,4-<i>b</i>]pyridines <i>via</i>
 DABCO-catalyzed [3 + 3] annulation of 3-nitro-2<i>H</i>-chromenes and
 allenoates.
;
_journal_issue 44
_journal_name_full 'Organic &amp; biomolecular chemistry'
_journal_page_first 9711
_journal_page_last 9722
_journal_paper_doi 10.1039/d1ob01130h
_journal_volume 19
_journal_year 2021
_chemical_formula_moiety 'C33 H29 N O7'
_chemical_formula_sum 'C33 H29 N O7'
_chemical_formula_weight 551.57
_chemical_name_systematic
'benzyl (E)-2-((4-(benzyloxy)-4-oxobut-2-en-2-yl)oxy)-7-ethoxy-5H-chromeno[3,4-b]pyridine-3-carboxylate'
_space_group_crystal_system triclinic
_space_group_IT_number 2
_space_group_name_Hall '-P 1'
_space_group_name_H-M_alt 'P -1'
_atom_sites_solution_hydrogens geom
_audit_creation_method SHELXL-2018/3
_audit_update_record
;
2021-06-11 deposited with the CCDC.	2021-10-22 downloaded from the CCDC.
;
_cell_angle_alpha 101.823(13)
_cell_angle_beta 109.747(10)
_cell_angle_gamma 91.715(13)
_cell_formula_units_Z 2
_cell_length_a 10.646(2)
_cell_length_b 11.634(3)
_cell_length_c 12.087(3)
_cell_measurement_reflns_used 31917
_cell_measurement_temperature 296(2)
_cell_measurement_theta_max 25.681
_cell_measurement_theta_min 2.561
_cell_volume 1371.1(6)
_computing_cell_refinement 'Bruker SAINT'
_computing_data_collection 'Bruker APEX3'
_computing_data_reduction 'Bruker SAINT'
_computing_molecular_graphics 'Ortep for Windows (Farrugia, 2012)'
_computing_publication_material 'WinGX publication routines (Farrugia, 2012)'
_computing_structure_refinement 'SHELXL-2018/3 (Sheldrick, 2018)'
_computing_structure_solution 'SHELXT 2014/5 (Sheldrick, 2014)'
_diffrn_ambient_temperature 296(2)
_diffrn_measured_fraction_theta_full 0.985
_diffrn_measured_fraction_theta_max 0.982
_diffrn_measurement_device_type 'Bruker D8 VENTURE PHOTON 100 CMOS'
_diffrn_measurement_method '\f and \w scans'
_diffrn_radiation_probe x-ray
_diffrn_radiation_type MoK\a
_diffrn_radiation_wavelength 0.71073
_diffrn_reflns_av_R_equivalents 0.1499
_diffrn_reflns_av_unetI/netI 0.3266
_diffrn_reflns_Laue_measured_fraction_full 0.985
_diffrn_reflns_Laue_measured_fraction_max 0.982
_diffrn_reflns_limit_h_max 13
_diffrn_reflns_limit_h_min -13
_diffrn_reflns_limit_k_max 14
_diffrn_reflns_limit_k_min -14
_diffrn_reflns_limit_l_max 15
_diffrn_reflns_limit_l_min -15
_diffrn_reflns_number 33320
_diffrn_reflns_point_group_measured_fraction_full 0.985
_diffrn_reflns_point_group_measured_fraction_max 0.982
_diffrn_reflns_theta_full 25.242
_diffrn_reflns_theta_max 26.357
_diffrn_reflns_theta_min 2.260
_exptl_absorpt_coefficient_mu 0.094
_exptl_absorpt_correction_T_max 0.7463
_exptl_absorpt_correction_T_min 0.6106
_exptl_absorpt_correction_type multi-scan
_exptl_absorpt_process_details
;
 SADABS 2016/2: Krause, L., Herbst-Irmer, R., Sheldrick G.M. & Stalke D.,
 J. Appl. Cryst. 48 (2015) 3-10
;
_exptl_crystal_colour yellow
_exptl_crystal_density_diffrn 1.336
_exptl_crystal_description block
_exptl_crystal_F_000 580
_exptl_crystal_size_max 0.200
_exptl_crystal_size_mid 0.200
_exptl_crystal_size_min 0.120
_refine_diff_density_max 0.584
_refine_diff_density_min -0.655
_refine_diff_density_rms 0.184
_refine_ls_extinction_method none
_refine_ls_goodness_of_fit_ref 1.028
_refine_ls_hydrogen_treatment constr
_refine_ls_matrix_type full
_refine_ls_number_parameters 366
_refine_ls_number_reflns 5500
_refine_ls_number_restraints 0
_refine_ls_restrained_S_all 1.028
_refine_ls_R_factor_all 0.1250
_refine_ls_R_factor_gt 0.0422
_refine_ls_shift/su_max 0.000
_refine_ls_shift/su_mean 0.000
_refine_ls_structure_factor_coef Fsqd
_refine_ls_weighting_details 'w=1/[\s^2^(Fo^2^)+(0.0457P)^2^+0.3809P] where P=(Fo^2^+2Fc^2^)/3'
_refine_ls_weighting_scheme calc
_refine_ls_wR_factor_gt 0.0985
_refine_ls_wR_factor_ref 0.1100
_reflns_Friedel_coverage 0.000
_reflns_number_gt 4099
_reflns_number_total 5500
_reflns_threshold_expression 'I > 2\s(I)'
_cod_data_source_file d1ob01130h2.cif
_cod_data_source_block 3b
_cod_depositor_comments 'Adding full bibliography for 7158348--7158349.cif.'
_cod_original_cell_volume 1371.0(6)
_cod_database_code 7158348
_shelx_shelxl_version_number 2018/3
_shelx_space_group_comment
;
The symmetry employed for this shelxl refinement is uniquely defined
by the following loop, which should always be used as a source of
symmetry information in preference to the above space-group names.
They are only intended as comments.
;
_shelx_estimated_absorpt_t_min 0.981
_shelx_estimated_absorpt_t_max 0.989

loop_
_space_group_symop_operation_xyz
'x, y, z'
'-x, -y, -z'

loop_
_atom_site_label
_atom_site_type_symbol
_atom_site_fract_x
_atom_site_fract_y
_atom_site_fract_z
_atom_site_U_iso_or_equiv
_atom_site_adp_type
_atom_site_occupancy
_atom_site_site_symmetry_order
_atom_site_calc_flag
_atom_site_refinement_flags_posn
_atom_site_refinement_flags_adp
_atom_site_refinement_flags_occupancy
_atom_site_disorder_assembly
_atom_site_disorder_group
O17 O 0.42133(10) 0.21594(9) 0.44239(11) 0.0208(3) Uani 1 1 d . . . . .
O11 O 0.75781(10) -0.02974(9) 0.42883(10) 0.0188(2) Uani 1 1 d . . . . .
O35 O 1.18033(11) 0.47849(10) 1.05970(10) 0.0229(3) Uani 1 1 d . . . . .
O6 O 1.13448(11) 0.39201(9) 0.82864(10) 0.0205(2) Uani 1 1 d . . . . .
O26 O 0.96711(13) 0.17194(12) 0.28250(11) 0.0319(3) Uani 1 1 d . . . . .
O27 O 0.77761(11) 0.05985(10) 0.25169(11) 0.0249(3) Uani 1 1 d . . . . .
O16 O 0.34352(11) 0.05007(10) 0.29514(11) 0.0245(3) Uani 1 1 d . . . . .
N4 N 1.02194(12) 0.21826(11) 0.52582(12) 0.0167(3) Uani 1 1 d . . . . .
C3 C 0.92190(14) 0.13384(12) 0.45337(14) 0.0166(3) Uani 1 1 d . . . . .
C22 C 0.2885(2) 0.60661(15) 0.60014(19) 0.0334(4) Uani 1 1 d . . . . .
H22 H 0.287558 0.683164 0.641518 0.040 Uiso 1 1 calc R U . . .
C21 C 0.4058(2) 0.55200(16) 0.62781(19) 0.0338(4) Uani 1 1 d . . . . .
H21 H 0.483626 0.592153 0.688007 0.041 Uiso 1 1 calc R U . . .
C20 C 0.40741(17) 0.43755(15) 0.56599(17) 0.0273(4) Uani 1 1 d . . . . .
H20 H 0.486516 0.401752 0.584947 0.033 Uiso 1 1 calc R U . . .
C19 C 0.29138(16) 0.37613(13) 0.47585(15) 0.0192(3) Uani 1 1 d . . . . .
C18 C 0.28665(15) 0.25087(14) 0.40817(16) 0.0214(3) Uani 1 1 d . . . . .
H18A H 0.228660 0.198588 0.427658 0.026 Uiso 1 1 calc R U . . .
H18B H 0.250831 0.245684 0.321884 0.026 Uiso 1 1 calc R U . . .
C15 C 0.43662(15) 0.11153(12) 0.37682(14) 0.0170(3) Uani 1 1 d . . . . .
C14 C 0.57800(15) 0.08942(13) 0.42128(14) 0.0177(3) Uani 1 1 d . . . . .
H14 H 0.639433 0.149512 0.478663 0.021 Uiso 1 1 calc R U . . .
C12 C 0.62419(15) -0.01181(13) 0.38448(14) 0.0174(3) Uani 1 1 d . . . . .
C2 C 0.85280(14) 0.06508(12) 0.50164(14) 0.0161(3) Uani 1 1 d . . . . .
C1 C 0.88590(15) 0.08413(12) 0.62570(15) 0.0170(3) Uani 1 1 d . . . . .
H1 H 0.840108 0.039308 0.658379 0.020 Uiso 1 1 calc R U . . .
C10B C 0.98904(15) 0.17166(12) 0.70064(14) 0.0166(3) Uani 1 1 d . . . . .
C10A C 1.02946(14) 0.20570(13) 0.83284(15) 0.0177(3) Uani 1 1 d . . . . .
C6A C 1.09665(15) 0.31874(13) 0.89067(15) 0.0176(3) Uani 1 1 d . . . . .
C7 C 1.11914(15) 0.36536(13) 1.01394(15) 0.0193(3) Uani 1 1 d . . . . .
C36 C 1.20132(16) 0.52888(14) 1.18501(15) 0.0223(3) Uani 1 1 d . . . . .
H36A H 1.255680 0.481172 1.235983 0.027 Uiso 1 1 calc R U . . .
H36B H 1.116005 0.532309 1.197415 0.027 Uiso 1 1 calc R U . . .
C37 C 1.27217(19) 0.65142(15) 1.21547(17) 0.0302(4) Uani 1 1 d . . . . .
H37A H 1.358752 0.646495 1.207664 0.045 Uiso 1 1 calc R U . . .
H37C H 1.282987 0.689642 1.296948 0.045 Uiso 1 1 calc R U . . .
H37B H 1.219913 0.696193 1.161227 0.045 Uiso 1 1 calc R U . . .
C8 C 1.07996(16) 0.29456(14) 1.07891(15) 0.0217(3) Uani 1 1 d . . . . .
H8 H 1.092969 0.324348 1.159939 0.026 Uiso 1 1 calc R U . . .
C9 C 1.02107(16) 0.17875(14) 1.02284(16) 0.0236(4) Uani 1 1 d . . . . .
H9 H 0.999969 0.130789 1.068278 0.028 Uiso 1 1 calc R U . . .
C10 C 0.99381(16) 0.13458(14) 0.90132(16) 0.0213(3) Uani 1 1 d . . . . .
H10 H 0.952085 0.058219 0.864659 0.026 Uiso 1 1 calc R U . . .
C5 C 1.16578(16) 0.32994(14) 0.72637(15) 0.0223(3) Uani 1 1 d . . . . .
H15 H 1.247814 0.293387 0.754777 0.027 Uiso 1 1 calc R U . . .
H16 H 1.180602 0.385746 0.681243 0.027 Uiso 1 1 calc R U . . .
C4A C 1.05348(15) 0.23636(13) 0.64464(14) 0.0166(3) Uani 1 1 d . . . . .
C25 C 0.89399(15) 0.12465(13) 0.32068(15) 0.0184(3) Uani 1 1 d . . . . .
C28 C 0.73060(17) 0.05753(15) 0.12271(16) 0.0258(4) Uani 1 1 d . . . . .
H28B H 0.680254 -0.018252 0.077182 0.031 Uiso 1 1 calc R U . . .
H28A H 0.806968 0.067460 0.097676 0.031 Uiso 1 1 calc R U . . .
C29 C 0.64278(16) 0.15484(15) 0.09676(15) 0.0237(4) Uani 1 1 d . . . . .
C34 C 0.51589(17) 0.14780(15) 0.10664(16) 0.0261(4) Uani 1 1 d . . . . .
H34 H 0.487198 0.083490 0.130075 0.031 Uiso 1 1 calc R U . . .
C33 C 0.43239(18) 0.23529(17) 0.08202(18) 0.0325(4) Uani 1 1 d . . . . .
H33 H 0.347903 0.229457 0.088410 0.039 Uiso 1 1 calc R U . . .
C32 C 0.4751(2) 0.33175(17) 0.04777(19) 0.0382(5) Uani 1 1 d . . . . .
H32 H 0.418895 0.390241 0.030063 0.046 Uiso 1 1 calc R U . . .
C31 C 0.6021(2) 0.34076(18) 0.0400(2) 0.0409(5) Uani 1 1 d . . . . .
H31 H 0.631532 0.406236 0.018685 0.049 Uiso 1 1 calc R U . . .
C30 C 0.68544(19) 0.25243(17) 0.06387(18) 0.0321(4) Uani 1 1 d . . . . .
H30 H 0.770063 0.258651 0.057835 0.038 Uiso 1 1 calc R U . . .
C13 C 0.54690(16) -0.12069(13) 0.29450(17) 0.0250(4) Uani 1 1 d . . . . .
H13A H 0.452497 -0.115019 0.275559 0.038 Uiso 1 1 calc R U . . .
H13C H 0.570493 -0.188524 0.327804 0.038 Uiso 1 1 calc R U . . .
H13B H 0.568071 -0.128485 0.222326 0.038 Uiso 1 1 calc R U . . .
C24 C 0.17381(17) 0.43169(14) 0.44838(16) 0.0225(3) Uani 1 1 d . . . . .
H24 H 0.095677 0.391889 0.388277 0.027 Uiso 1 1 calc R U . . .
C23 C 0.17296(18) 0.54618(15) 0.51042(18) 0.0294(4) Uani 1 1 d . . . . .
H23 H 0.094189 0.582466 0.491532 0.035 Uiso 1 1 calc R U . . .

loop_
_atom_site_aniso_label
_atom_site_aniso_U_11
_atom_site_aniso_U_22
_atom_site_aniso_U_33
_atom_site_aniso_U_23
_atom_site_aniso_U_13
_atom_site_aniso_U_12
O17 0.0158(5) 0.0182(5) 0.0247(6) 0.0006(4) 0.0049(5) 0.0046(4)
O11 0.0158(5) 0.0123(5) 0.0257(6) 0.0022(4) 0.0054(5) 0.0021(4)
O35 0.0265(6) 0.0236(6) 0.0172(6) 0.0025(4) 0.0073(5) -0.0014(4)
O6 0.0247(6) 0.0197(5) 0.0183(6) 0.0054(4) 0.0089(5) -0.0016(4)
O26 0.0295(7) 0.0454(7) 0.0181(6) 0.0056(5) 0.0073(5) -0.0115(5)
O27 0.0185(6) 0.0329(6) 0.0194(6) 0.0053(5) 0.0024(5) -0.0019(5)
O16 0.0177(6) 0.0207(6) 0.0294(7) -0.0017(5) 0.0055(5) 0.0000(4)
N4 0.0145(6) 0.0168(6) 0.0191(7) 0.0052(5) 0.0056(5) 0.0035(5)
C3 0.0138(7) 0.0161(7) 0.0204(8) 0.0053(6) 0.0056(6) 0.0069(5)
C22 0.0437(11) 0.0180(8) 0.0439(12) 0.0006(7) 0.0258(9) 0.0039(7)
C21 0.0326(10) 0.0271(9) 0.0355(11) -0.0054(8) 0.0117(8) -0.0023(7)
C20 0.0219(8) 0.0241(8) 0.0334(10) 0.0025(7) 0.0088(7) 0.0053(6)
C19 0.0228(8) 0.0179(7) 0.0211(8) 0.0072(6) 0.0112(7) 0.0045(6)
C18 0.0155(7) 0.0209(8) 0.0250(9) 0.0024(6) 0.0049(6) 0.0045(6)
C15 0.0182(7) 0.0138(7) 0.0207(8) 0.0035(6) 0.0092(6) 0.0004(6)
C14 0.0166(7) 0.0150(7) 0.0191(8) 0.0018(6) 0.0048(6) -0.0018(5)
C12 0.0167(7) 0.0160(7) 0.0203(8) 0.0056(6) 0.0067(6) 0.0007(6)
C2 0.0131(7) 0.0116(7) 0.0227(8) 0.0038(6) 0.0050(6) 0.0048(5)
C1 0.0169(7) 0.0145(7) 0.0240(9) 0.0081(6) 0.0103(6) 0.0048(5)
C10B 0.0159(7) 0.0150(7) 0.0210(8) 0.0056(6) 0.0078(6) 0.0063(5)
C10A 0.0146(7) 0.0199(7) 0.0201(8) 0.0076(6) 0.0062(6) 0.0050(6)
C6A 0.0146(7) 0.0205(7) 0.0205(9) 0.0094(6) 0.0069(6) 0.0047(6)
C7 0.0162(7) 0.0220(8) 0.0202(9) 0.0074(6) 0.0055(6) 0.0038(6)
C36 0.0228(6) 0.0274(6) 0.0171(6) 0.0045(4) 0.0078(5) 0.0024(5)
C37 0.0318(9) 0.0286(9) 0.0256(10) 0.0005(7) 0.0076(8) 0.0032(7)
C8 0.0202(8) 0.0298(8) 0.0179(8) 0.0085(6) 0.0080(7) 0.0069(6)
C9 0.0243(8) 0.0272(8) 0.0276(9) 0.0156(7) 0.0137(7) 0.0066(6)
C10 0.0227(8) 0.0179(7) 0.0257(9) 0.0080(6) 0.0095(7) 0.0033(6)
C5 0.0228(6) 0.0274(6) 0.0171(6) 0.0045(4) 0.0078(5) 0.0024(5)
C4A 0.0153(7) 0.0176(7) 0.0193(8) 0.0073(6) 0.0072(6) 0.0056(5)
C25 0.0163(7) 0.0166(7) 0.0215(8) 0.0046(6) 0.0051(6) 0.0046(6)
C28 0.0214(8) 0.0321(9) 0.0180(9) 0.0014(7) 0.0019(7) 0.0016(7)
C29 0.0222(8) 0.0291(9) 0.0143(8) -0.0016(6) 0.0033(6) 0.0001(6)
C34 0.0219(8) 0.0289(9) 0.0227(9) 0.0015(7) 0.0047(7) -0.0007(7)
C33 0.0242(9) 0.0370(10) 0.0309(11) 0.0001(8) 0.0070(8) 0.0055(7)
C32 0.0417(11) 0.0352(10) 0.0366(12) 0.0074(8) 0.0117(9) 0.0174(8)
C31 0.0524(13) 0.0362(10) 0.0420(13) 0.0171(9) 0.0216(10) 0.0078(9)
C30 0.0301(9) 0.0373(10) 0.0311(11) 0.0084(8) 0.0135(8) 0.0020(8)
C13 0.0225(8) 0.0152(7) 0.0325(10) 0.0001(6) 0.0068(7) 0.0006(6)
C24 0.0233(8) 0.0225(8) 0.0255(9) 0.0097(6) 0.0108(7) 0.0046(6)
C23 0.0328(9) 0.0242(8) 0.0421(11) 0.0148(7) 0.0221(8) 0.0132(7)

loop_
_atom_type_symbol
_atom_type_description
_atom_type_scat_dispersion_real
_atom_type_scat_dispersion_imag
_atom_type_scat_source
C C 0.0033 0.0016 'International Tables Vol C Tables 4.2.6.8 and 6.1.1.4'
H H 0.0000 0.0000 'International Tables Vol C Tables 4.2.6.8 and 6.1.1.4'
N N 0.0061 0.0033 'International Tables Vol C Tables 4.2.6.8 and 6.1.1.4'
O O 0.0106 0.0060 'International Tables Vol C Tables 4.2.6.8 and 6.1.1.4'

loop_
_geom_angle_atom_site_label_1
_geom_angle_atom_site_label_2
_geom_angle_atom_site_label_3
_geom_angle
_geom_angle_site_symmetry_1
_geom_angle_site_symmetry_3
_geom_angle_publ_flag
C15 O17 C18 115.74(12) . . ?
C12 O11 C2 119.56(11) . . ?
C7 O35 C36 116.61(12) . . ?
C6A O6 C5 113.81(12) . . ?
C25 O27 C28 117.07(13) . . ?
C4A N4 C3 118.76(13) . . ?
N4 C3 C2 121.09(14) . . ?
N4 C3 C25 113.34(13) . . ?
C2 C3 C25 125.56(13) . . ?
C23 C22 C21 119.46(16) . . ?
C23 C22 H22 120.3 . . ?
C21 C22 H22 120.3 . . ?
C22 C21 C20 120.36(17) . . ?
C22 C21 H21 119.8 . . ?
C20 C21 H21 119.8 . . ?
C21 C20 C19 120.47(16) . . ?
C21 C20 H20 119.8 . . ?
C19 C20 H20 119.8 . . ?
C20 C19 C24 118.86(15) . . ?
C20 C19 C18 122.68(15) . . ?
C24 C19 C18 118.45(14) . . ?
O17 C18 C19 108.76(12) . . ?
O17 C18 H18A 109.9 . . ?
C19 C18 H18A 109.9 . . ?
O17 C18 H18B 109.9 . . ?
C19 C18 H18B 109.9 . . ?
H18A C18 H18B 108.3 . . ?
O16 C15 O17 122.51(14) . . ?
O16 C15 C14 128.32(14) . . ?
O17 C15 C14 109.18(12) . . ?
C12 C14 C15 124.16(13) . . ?
C12 C14 H14 117.9 . . ?
C15 C14 H14 117.9 . . ?
C14 C12 O11 122.58(13) . . ?
C14 C12 C13 128.27(14) . . ?
O11 C12 C13 109.14(13) . . ?
C1 C2 O11 117.91(13) . . ?
C1 C2 C3 120.04(13) . . ?
O11 C2 C3 121.84(14) . . ?
C2 C1 C10B 118.89(14) . . ?
C2 C1 H1 120.6 . . ?
C10B C1 H1 120.6 . . ?
C1 C10B C4A 117.36(15) . . ?
C1 C10B C10A 124.64(14) . . ?
C4A C10B C10A 117.89(13) . . ?
C6A C10A C10 119.22(15) . . ?
C6A C10A C10B 117.35(13) . . ?
C10 C10A C10B 123.20(14) . . ?
O6 C6A C10A 121.85(14) . . ?
O6 C6A C7 117.25(13) . . ?
C10A C6A C7 120.73(14) . . ?
O35 C7 C8 125.43(15) . . ?
O35 C7 C6A 115.74(13) . . ?
C8 C7 C6A 118.83(14) . . ?
O35 C36 C37 107.07(13) . . ?
O35 C36 H36A 110.3 . . ?
C37 C36 H36A 110.3 . . ?
O35 C36 H36B 110.3 . . ?
C37 C36 H36B 110.3 . . ?
H36A C36 H36B 108.6 . . ?
C36 C37 H37A 109.5 . . ?
C36 C37 H37C 109.5 . . ?
H37A C37 H37C 109.5 . . ?
C36 C37 H37B 109.5 . . ?
H37A C37 H37B 109.5 . . ?
H37C C37 H37B 109.5 . . ?
C7 C8 C9 120.26(16) . . ?
C7 C8 H8 119.9 . . ?
C9 C8 H8 119.9 . . ?
C10 C9 C8 121.05(15) . . ?
C10 C9 H9 119.5 . . ?
C8 C9 H9 119.5 . . ?
C9 C10 C10A 119.69(15) . . ?
C9 C10 H10 120.2 . . ?
C10A C10 H10 120.2 . . ?
O6 C5 C4A 111.09(13) . . ?
O6 C5 H15 109.4 . . ?
C4A C5 H15 109.4 . . ?
O6 C5 H16 109.4 . . ?
C4A C5 H16 109.4 . . ?
H15 C5 H16 108.0 . . ?
N4 C4A C10B 123.85(14) . . ?
N4 C4A C5 119.14(13) . . ?
C10B C4A C5 117.00(14) . . ?
O26 C25 O27 124.42(15) . . ?
O26 C25 C3 123.61(14) . . ?
O27 C25 C3 111.95(13) . . ?
O27 C28 C29 110.13(14) . . ?
O27 C28 H28B 109.6 . . ?
C29 C28 H28B 109.6 . . ?
O27 C28 H28A 109.6 . . ?
C29 C28 H28A 109.6 . . ?
H28B C28 H28A 108.1 . . ?
C30 C29 C34 119.01(17) . . ?
C30 C29 C28 121.42(16) . . ?
C34 C29 C28 119.58(16) . . ?
C33 C34 C29 120.85(17) . . ?
C33 C34 H34 119.6 . . ?
C29 C34 H34 119.6 . . ?
C34 C33 C32 119.76(17) . . ?
C34 C33 H33 120.1 . . ?
C32 C33 H33 120.1 . . ?
C33 C32 C31 119.85(18) . . ?
C33 C32 H32 120.1 . . ?
C31 C32 H32 120.1 . . ?
C30 C31 C32 120.29(18) . . ?
C30 C31 H31 119.9 . . ?
C32 C31 H31 119.9 . . ?
C31 C30 C29 120.22(18) . . ?
C31 C30 H30 119.9 . . ?
C29 C30 H30 119.9 . . ?
C12 C13 H13A 109.5 . . ?
C12 C13 H13C 109.5 . . ?
H13A C13 H13C 109.5 . . ?
C12 C13 H13B 109.5 . . ?
H13A C13 H13B 109.5 . . ?
H13C C13 H13B 109.5 . . ?
C23 C24 C19 120.35(16) . . ?
C23 C24 H24 119.8 . . ?
C19 C24 H24 119.8 . . ?
C22 C23 C24 120.50(17) . . ?
C22 C23 H23 119.7 . . ?
C24 C23 H23 119.7 . . ?

loop_
_geom_bond_atom_site_label_1
_geom_bond_atom_site_label_2
_geom_bond_distance
_geom_bond_site_symmetry_2
_geom_bond_publ_flag
O17 C15 1.3544(19) . ?
O17 C18 1.4474(19) . ?
O11 C12 1.3795(19) . ?
O11 C2 1.3958(18) . ?
O35 C7 1.3672(19) . ?
O35 C36 1.445(2) . ?
O6 C6A 1.3771(19) . ?
O6 C5 1.445(2) . ?
O26 C25 1.201(2) . ?
O27 C25 1.3368(19) . ?
O27 C28 1.462(2) . ?
O16 C15 1.2147(19) . ?
N4 C4A 1.329(2) . ?
N4 C3 1.3492(19) . ?
C3 C2 1.403(2) . ?
C3 C25 1.509(2) . ?
C22 C23 1.385(3) . ?
C22 C21 1.388(3) . ?
C22 H22 0.9300 . ?
C21 C20 1.391(3) . ?
C21 H21 0.9300 . ?
C20 C19 1.394(2) . ?
C20 H20 0.9300 . ?
C19 C24 1.397(2) . ?
C19 C18 1.508(2) . ?
C18 H18A 0.9700 . ?
C18 H18B 0.9700 . ?
C15 C14 1.468(2) . ?
C14 C12 1.340(2) . ?
C14 H14 0.9300 . ?
C12 C13 1.494(2) . ?
C2 C1 1.387(2) . ?
C1 C10B 1.395(2) . ?
C1 H1 0.9300 . ?
C10B C4A 1.410(2) . ?
C10B C10A 1.470(2) . ?
C10A C6A 1.400(2) . ?
C10A C10 1.410(2) . ?
C6A C7 1.411(2) . ?
C7 C8 1.391(2) . ?
C36 C37 1.507(2) . ?
C36 H36A 0.9700 . ?
C36 H36B 0.9700 . ?
C37 H37A 0.9600 . ?
C37 H37C 0.9600 . ?
C37 H37B 0.9600 . ?
C8 C9 1.398(2) . ?
C8 H8 0.9300 . ?
C9 C10 1.378(3) . ?
C9 H9 0.9300 . ?
C10 H10 0.9300 . ?
C5 C4A 1.508(2) . ?
C5 H15 0.9700 . ?
C5 H16 0.9700 . ?
C28 C29 1.505(3) . ?
C28 H28B 0.9700 . ?
C28 H28A 0.9700 . ?
C29 C30 1.389(3) . ?
C29 C34 1.397(2) . ?
C34 C33 1.384(3) . ?
C34 H34 0.9300 . ?
C33 C32 1.387(3) . ?
C33 H33 0.9300 . ?
C32 C31 1.389(3) . ?
C32 H32 0.9300 . ?
C31 C30 1.389(3) . ?
C31 H31 0.9300 . ?
C30 H30 0.9300 . ?
C13 H13A 0.9600 . ?
C13 H13C 0.9600 . ?
C13 H13B 0.9600 . ?
C24 C23 1.390(2) . ?
C24 H24 0.9300 . ?
C23 H23 0.9300 . ?

loop_
_geom_hbond_atom_site_label_D
_geom_hbond_atom_site_label_H
_geom_hbond_atom_site_label_A
_geom_hbond_distance_DH
_geom_hbond_distance_HA
_geom_hbond_distance_DA
_geom_hbond_angle_DHA
_geom_hbond_site_symmetry_A
_geom_hbond_publ_flag
C1 H1 O16 0.93 2.47 3.359(2) 161.1 2_656 yes
C13 H13A O16 0.96 2.29 2.983(2) 128.8 . yes

loop_
_geom_torsion_atom_site_label_1
_geom_torsion_atom_site_label_2
_geom_torsion_atom_site_label_3
_geom_torsion_atom_site_label_4
_geom_torsion
_geom_torsion_site_symmetry_1
_geom_torsion_site_symmetry_2
_geom_torsion_site_symmetry_3
_geom_torsion_site_symmetry_4
_geom_torsion_publ_flag
C4A N4 C3 C2 -0.7(2) . . . . ?
C4A N4 C3 C25 178.49(13) . . . . ?
C23 C22 C21 C20 0.0(3) . . . . ?
C22 C21 C20 C19 -0.2(3) . . . . ?
C21 C20 C19 C24 0.3(3) . . . . ?
C21 C20 C19 C18 -178.42(17) . . . . ?
C15 O17 C18 C19 -171.12(13) . . . . ?
C20 C19 C18 O17 -7.0(2) . . . . ?
C24 C19 C18 O17 174.31(14) . . . . ?
C18 O17 C15 O16 -0.7(2) . . . . ?
C18 O17 C15 C14 179.34(13) . . . . ?
O16 C15 C14 C12 -7.4(3) . . . . ?
O17 C15 C14 C12 172.62(15) . . . . ?
C15 C14 C12 O11 -179.61(14) . . . . ?
C15 C14 C12 C13 -0.2(3) . . . . ?
C2 O11 C12 C14 -9.4(2) . . . . ?
C2 O11 C12 C13 171.10(13) . . . . ?
C12 O11 C2 C1 92.54(17) . . . . ?
C12 O11 C2 C3 -92.74(17) . . . . ?
N4 C3 C2 C1 0.7(2) . . . . ?
C25 C3 C2 C1 -178.37(14) . . . . ?
N4 C3 C2 O11 -173.92(13) . . . . ?
C25 C3 C2 O11 7.0(2) . . . . ?
O11 C2 C1 C10B 174.35(13) . . . . ?
C3 C2 C1 C10B -0.5(2) . . . . ?
C2 C1 C10B C4A 0.3(2) . . . . ?
C2 C1 C10B C10A 176.43(14) . . . . ?
C1 C10B C10A C6A -157.14(14) . . . . ?
C4A C10B C10A C6A 19.0(2) . . . . ?
C1 C10B C10A C10 17.3(2) . . . . ?
C4A C10B C10A C10 -166.60(14) . . . . ?
C5 O6 C6A C10A -30.99(19) . . . . ?
C5 O6 C6A C7 153.72(14) . . . . ?
C10 C10A C6A O6 179.74(14) . . . . ?
C10B C10A C6A O6 -5.6(2) . . . . ?
C10 C10A C6A C7 -5.1(2) . . . . ?
C10B C10A C6A C7 169.50(14) . . . . ?
C36 O35 C7 C8 -2.2(2) . . . . ?
C36 O35 C7 C6A 178.55(13) . . . . ?
O6 C6A C7 O35 -1.8(2) . . . . ?
C10A C6A C7 O35 -177.17(13) . . . . ?
O6 C6A C7 C8 178.85(14) . . . . ?
C10A C6A C7 C8 3.5(2) . . . . ?
C7 O35 C36 C37 178.74(13) . . . . ?
O35 C7 C8 C9 -178.37(15) . . . . ?
C6A C7 C8 C9 0.9(2) . . . . ?
C7 C8 C9 C10 -3.6(2) . . . . ?
C8 C9 C10 C10A 2.0(2) . . . . ?
C6A C10A C10 C9 2.4(2) . . . . ?
C10B C10A C10 C9 -171.93(14) . . . . ?
C6A O6 C5 C4A 52.05(17) . . . . ?
C3 N4 C4A C10B 0.5(2) . . . . ?
C3 N4 C4A C5 179.58(13) . . . . ?
C1 C10B C4A N4 -0.3(2) . . . . ?
C10A C10B C4A N4 -176.70(13) . . . . ?
C1 C10B C4A C5 -179.40(13) . . . . ?
C10A C10B C4A C5 4.2(2) . . . . ?
O6 C5 C4A N4 141.80(14) . . . . ?
O6 C5 C4A C10B -39.04(19) . . . . ?
C28 O27 C25 O26 -6.8(2) . . . . ?
C28 O27 C25 C3 171.98(13) . . . . ?
N4 C3 C25 O26 12.4(2) . . . . ?
C2 C3 C25 O26 -168.47(16) . . . . ?
N4 C3 C25 O27 -166.38(12) . . . . ?
C2 C3 C25 O27 12.7(2) . . . . ?
C25 O27 C28 C29 -90.77(17) . . . . ?
O27 C28 C29 C30 109.66(18) . . . . ?
O27 C28 C29 C34 -69.87(19) . . . . ?
C30 C29 C34 C33 1.2(3) . . . . ?
C28 C29 C34 C33 -179.27(16) . . . . ?
C29 C34 C33 C32 -0.4(3) . . . . ?
C34 C33 C32 C31 -0.9(3) . . . . ?
C33 C32 C31 C30 1.4(3) . . . . ?
C32 C31 C30 C29 -0.6(3) . . . . ?
C34 C29 C30 C31 -0.7(3) . . . . ?
C28 C29 C30 C31 179.76(18) . . . . ?
C20 C19 C24 C23 -0.2(2) . . . . ?
C18 C19 C24 C23 178.58(15) . . . . ?
C21 C22 C23 C24 0.1(3) . . . . ?
C19 C24 C23 C22 0.0(3) . . . . ?
